data_7112546
loop_
_publ_author_name
'Wang, Feijun'
'Qu, Mingliang'
'Chen, Feng'
'Xu, Qin'
'Shi, Min'

_publ_section_title
;
 Ph2PI as a reduction/phosphination reagent: providing easy access to
 phosphine oxides.
;
_journal_coden_ASTM CHCOFS
_journal_issue 68
_journal_name_full
;
 Chemical Communications (Cambridge, United Kingdom)
;
_journal_page_first 8580
_journal_page_last 8582
_journal_paper_doi 10.1039/c2cc33908k
_journal_volume 48
_journal_year 2012
_chemical_absolute_configuration ad
_chemical_formula_sum 'C19 H17 P S'
_chemical_formula_weight 308.36
_space_group_IT_number 33
_symmetry_cell_setting orthorhombic
_symmetry_space_group_name_Hall 'P 2c -2n'
_symmetry_space_group_name_H-M 'P n a 21'
_atom_sites_solution_hydrogens geom
_atom_sites_solution_primary direct
_atom_sites_solution_secondary difmap
_audit_creation_method SHELXL-97
_cell_angle_alpha 90.00
_cell_angle_beta 90.00
_cell_angle_gamma 90.00
_cell_formula_units_Z 4
_cell_length_a 10.469(4)
_cell_length_b 9.553(3)
_cell_length_c 15.723(5)
_cell_measurement_reflns_used 3879
_cell_measurement_temperature 293(2)
_cell_measurement_theta_max 56.145
_cell_measurement_theta_min 4.989
_cell_volume 1572.5(9)
_computing_cell_refinement 'Bruker SMART'
_computing_data_collection 'Bruker SMART'
_computing_data_reduction 'Bruker SHELXTL'
_computing_molecular_graphics 'Bruker SHELXTL'
_computing_publication_material 'Bruker SHELXTL'
_computing_structure_refinement 'SHELXL-97 (Sheldrick, 1997)'
_computing_structure_solution 'SHELXS-97 (Sheldrick, 1990)'
_diffrn_ambient_temperature 293(2)
_diffrn_measured_fraction_theta_full 0.998
_diffrn_measured_fraction_theta_max 0.998
_diffrn_measurement_device_type 'CCD area detector'
_diffrn_measurement_method 'phi and omega scans'
_diffrn_radiation_monochromator graphite
_diffrn_radiation_source 'fine-focus sealed tube'
_diffrn_radiation_type MoK\a
_diffrn_radiation_wavelength 0.71073
_diffrn_reflns_av_R_equivalents 0.0680
_diffrn_reflns_av_sigmaI/netI 0.0564
_diffrn_reflns_limit_h_max 12
_diffrn_reflns_limit_h_min -8
_diffrn_reflns_limit_k_max 11
_diffrn_reflns_limit_k_min -11
_diffrn_reflns_limit_l_max 19
_diffrn_reflns_limit_l_min -19
_diffrn_reflns_number 7349
_diffrn_reflns_theta_full 26.00
_diffrn_reflns_theta_max 26.00
_diffrn_reflns_theta_min 2.49
_exptl_absorpt_coefficient_mu 0.298
_exptl_absorpt_correction_T_max 1.00000
_exptl_absorpt_correction_T_min 0.50704
_exptl_absorpt_correction_type empirical
_exptl_absorpt_process_details sadabs
_exptl_crystal_colour colorless
_exptl_crystal_density_diffrn 1.302
_exptl_crystal_density_method 'not measured'
_exptl_crystal_description prismatic
_exptl_crystal_F_000 648
_exptl_crystal_size_max 0.308
_exptl_crystal_size_mid 0.269
_exptl_crystal_size_min 0.127
_refine_diff_density_max 0.384
_refine_diff_density_min -0.255
_refine_diff_density_rms 0.063
_refine_ls_abs_structure_details 'Flack H D (1983), Acta Cryst. A39, 876-881'
_refine_ls_abs_structure_Flack -0.04(9)
_refine_ls_extinction_method none
_refine_ls_goodness_of_fit_ref 1.048
_refine_ls_hydrogen_treatment constr
_refine_ls_matrix_type full
_refine_ls_number_parameters 190
_refine_ls_number_reflns 2891
_refine_ls_number_restraints 1
_refine_ls_restrained_S_all 1.048
_refine_ls_R_factor_all 0.0484
_refine_ls_R_factor_gt 0.0464
_refine_ls_shift/su_max 0.000
_refine_ls_shift/su_mean 0.000
_refine_ls_structure_factor_coef Fsqd
_refine_ls_weighting_details 'calc w=1/[\s^2^(Fo^2^)+(0.0823P)^2^+0.0000P] where P=(Fo^2^+2Fc^2^)/3'
_refine_ls_weighting_scheme calc
_refine_ls_wR_factor_gt 0.1176
_refine_ls_wR_factor_ref 0.1197
_reflns_number_gt 2749
_reflns_number_total 2891
_reflns_threshold_expression >2sigma(I)
_cod_duplicate_entry 7108180
_cod_data_source_file c2cc33908k.txt
_cod_data_source_block cd211466
_cod_depositor_comments
;
The following automatic conversions were performed:

'_symmetry_cell_setting' value 'Orthorhombic' changed to
'orthorhombic' according to
/usr/data/users/saulius/automatic-downloads/retrospective/RSC/lib/dictionaries/cif_core.dic
dictionary named 'cif_core.dic' version 2.4.2 from 2011-04-26.

Automatic conversion script
Id: cif_fix_values 2281 2013-09-26 08:29:07Z andrius 

 Adding full bibliography for 7112546.cif.
;
_cod_original_sg_symbol_H-M Pna2(1)
_cod_database_code 7112546

loop_
_symmetry_equiv_pos_as_xyz
'x, y, z'
'-x, -y, z+1/2'
'x+1/2, -y+1/2, z'
'-x+1/2, y+1/2, z+1/2'

loop_
_atom_site_label
_atom_site_type_symbol
_atom_site_fract_x
_atom_site_fract_y
_atom_site_fract_z
_atom_site_U_iso_or_equiv
_atom_site_adp_type
_atom_site_occupancy
_atom_site_symmetry_multiplicity
_atom_site_calc_flag
_atom_site_refinement_flags
P1 P 0.72728(5) 0.06352(6) 0.43709(5) 0.03113(18) Uani 1 1 d .
S1 S 0.85382(6) 0.12683(7) 0.51858(5) 0.0435(2) Uani 1 1 d .
C1 C 0.6301(2) 0.2047(3) 0.3942(2) 0.0391(6) Uani 1 1 d .
H1A H 0.5656 0.1656 0.3568 0.047 Uiso 1 1 calc R
H1B H 0.5866 0.2519 0.4405 0.047 Uiso 1 1 calc R
C2 C 0.7084(2) 0.3093(3) 0.3458(2) 0.0368(6) Uani 1 1 d .
C3 C 0.7582(3) 0.4251(3) 0.3855(2) 0.0419(7) Uani 1 1 d .
H3 H 0.7440 0.4393 0.4433 0.050 Uiso 1 1 calc R
C4 C 0.8294(3) 0.5207(3) 0.3396(2) 0.0489(7) Uani 1 1 d .
H4 H 0.8628 0.5991 0.3667 0.059 Uiso 1 1 calc R
C5 C 0.8508(3) 0.5012(4) 0.2556(2) 0.0520(8) Uani 1 1 d .
H5 H 0.8988 0.5658 0.2251 0.062 Uiso 1 1 calc R
C6 C 0.8013(4) 0.3856(4) 0.2159(2) 0.0546(8) Uani 1 1 d .
H6 H 0.8157 0.3723 0.1581 0.065 Uiso 1 1 calc R
C7 C 0.7313(3) 0.2901(4) 0.2603(2) 0.0484(8) Uani 1 1 d .
H7 H 0.6988 0.2116 0.2328 0.058 Uiso 1 1 calc R
C8 C 0.7916(3) -0.0210(3) 0.34427(19) 0.0354(6) Uani 1 1 d .
C9 C 0.9191(3) -0.0117(3) 0.3266(2) 0.0506(8) Uani 1 1 d .
H9 H 0.9740 0.0299 0.3656 0.061 Uiso 1 1 calc R
C10 C 0.9668(4) -0.0638(4) 0.2512(3) 0.0698(12) Uani 1 1 d .
H10 H 1.0533 -0.0555 0.2389 0.084 Uiso 1 1 calc R
C11 C 0.8872(5) -0.1271(4) 0.1951(3) 0.0681(11) Uani 1 1 d .
H11 H 0.9195 -0.1622 0.1444 0.082 Uiso 1 1 calc R
C12 C 0.7589(4) -0.1397(4) 0.2127(2) 0.0566(9) Uani 1 1 d .
H12 H 0.7047 -0.1843 0.1744 0.068 Uiso 1 1 calc R
C13 C 0.7120(3) -0.0862(4) 0.2869(2) 0.0464(7) Uani 1 1 d .
H13 H 0.6253 -0.0939 0.2989 0.056 Uiso 1 1 calc R
C14 C 0.6150(2) -0.0592(3) 0.48230(17) 0.0332(6) Uani 1 1 d .
C15 C 0.6376(3) -0.2008(3) 0.4766(2) 0.0462(7) Uani 1 1 d .
H15 H 0.7082 -0.2336 0.4467 0.055 Uiso 1 1 calc R
C16 C 0.5557(3) -0.2937(3) 0.5152(3) 0.0540(8) Uani 1 1 d .
H16 H 0.5704 -0.3895 0.5109 0.065 Uiso 1 1 calc R
C17 C 0.4529(3) -0.2456(4) 0.5597(2) 0.0518(8) Uani 1 1 d .
H17 H 0.3980 -0.3084 0.5863 0.062 Uiso 1 1 calc R
C18 C 0.4309(3) -0.1063(4) 0.5652(2) 0.0517(8) Uani 1 1 d .
H18 H 0.3602 -0.0741 0.5951 0.062 Uiso 1 1 calc R
C19 C 0.5113(3) -0.0121(3) 0.5271(2) 0.0424(6) Uani 1 1 d .
H19 H 0.4956 0.0834 0.5316 0.051 Uiso 1 1 calc R

loop_
_atom_site_aniso_label
_atom_site_aniso_U_11
_atom_site_aniso_U_22
_atom_site_aniso_U_33
_atom_site_aniso_U_23
_atom_site_aniso_U_13
_atom_site_aniso_U_12
P1 0.0259(3) 0.0361(3) 0.0314(4) 0.0005(3) 0.0022(3) -0.0008(2)
S1 0.0407(4) 0.0491(4) 0.0407(4) -0.0021(4) -0.0078(3) -0.0070(3)
C1 0.0304(12) 0.0423(15) 0.0446(17) 0.0071(13) 0.0021(12) 0.0034(10)
C2 0.0299(12) 0.0394(14) 0.0412(16) 0.0047(13) 0.0009(11) 0.0034(10)
C3 0.0423(15) 0.0427(16) 0.0406(19) -0.0010(13) 0.0024(12) 0.0056(12)
C4 0.0470(16) 0.0383(15) 0.061(2) 0.0002(16) -0.0049(15) -0.0007(12)
C5 0.0425(17) 0.0526(18) 0.061(2) 0.0170(17) 0.0032(14) -0.0021(14)
C6 0.060(2) 0.071(2) 0.0333(18) 0.0080(16) 0.0053(15) -0.0066(17)
C7 0.0565(18) 0.0492(17) 0.0395(18) 0.0015(15) -0.0051(13) -0.0070(13)
C8 0.0360(13) 0.0378(13) 0.0325(15) -0.0015(12) 0.0051(11) 0.0013(10)
C9 0.0385(15) 0.0545(17) 0.059(2) -0.0111(16) 0.0086(14) -0.0065(13)
C10 0.057(2) 0.078(3) 0.075(3) -0.014(2) 0.034(2) -0.0084(18)
C11 0.087(3) 0.062(2) 0.055(2) -0.0096(19) 0.030(2) 0.0024(19)
C12 0.074(2) 0.059(2) 0.0365(19) -0.0080(16) -0.0029(16) -0.0001(17)
C13 0.0409(16) 0.0549(17) 0.0433(19) -0.0047(15) -0.0022(13) -0.0002(13)
C14 0.0277(12) 0.0424(14) 0.0295(14) 0.0038(11) -0.0007(10) -0.0047(10)
C15 0.0429(15) 0.0460(16) 0.0497(19) -0.0007(15) 0.0113(12) -0.0020(12)
C16 0.0586(17) 0.0383(14) 0.065(2) -0.0029(16) 0.0139(18) -0.0092(13)
C17 0.0460(17) 0.0576(19) 0.052(2) 0.0086(15) 0.0082(15) -0.0163(14)
C18 0.0365(16) 0.069(2) 0.0495(19) 0.0049(16) 0.0156(13) -0.0010(14)
C19 0.0403(14) 0.0435(14) 0.0435(16) 0.0033(14) 0.0068(13) 0.0037(11)

loop_
_atom_type_symbol
_atom_type_description
_atom_type_scat_dispersion_real
_atom_type_scat_dispersion_imag
_atom_type_scat_source
C C 0.0033 0.0016 'International Tables Vol C Tables 4.2.6.8 and 6.1.1.4'
H H 0.0000 0.0000 'International Tables Vol C Tables 4.2.6.8 and 6.1.1.4'
S S 0.1246 0.1234 'International Tables Vol C Tables 4.2.6.8 and 6.1.1.4'
P P 0.1023 0.0942 'International Tables Vol C Tables 4.2.6.8 and 6.1.1.4'

loop_
_geom_angle_atom_site_label_1
_geom_angle_atom_site_label_2
_geom_angle_atom_site_label_3
_geom_angle
C8 P1 C14 105.77(13)
C8 P1 C1 103.97(15)
C14 P1 C1 105.25(12)
C8 P1 S1 114.84(10)
C14 P1 S1 112.78(10)
C1 P1 S1 113.31(11)
C2 C1 P1 112.11(18)
C2 C1 H1A 109.2
P1 C1 H1A 109.2
C2 C1 H1B 109.2
P1 C1 H1B 109.2
H1A C1 H1B 107.9
C3 C2 C7 119.0(3)
C3 C2 C1 120.9(3)
C7 C2 C1 120.1(3)
C2 C3 C4 119.9(3)
C2 C3 H3 120.0
C4 C3 H3 120.0
C5 C4 C3 120.6(3)
C5 C4 H4 119.7
C3 C4 H4 119.7
C4 C5 C6 119.6(3)
C4 C5 H5 120.2
C6 C5 H5 120.2
C7 C6 C5 120.6(3)
C7 C6 H6 119.7
C5 C6 H6 119.7
C6 C7 C2 120.3(3)
C6 C7 H7 119.9
C2 C7 H7 119.9
C9 C8 C13 119.2(3)
C9 C8 P1 120.1(2)
C13 C8 P1 120.5(2)
C8 C9 C10 120.3(3)
C8 C9 H9 119.8
C10 C9 H9 119.8
C11 C10 C9 119.8(4)
C11 C10 H10 120.1
C9 C10 H10 120.1
C10 C11 C12 120.6(3)
C10 C11 H11 119.7
C12 C11 H11 119.7
C13 C12 C11 119.2(4)
C13 C12 H12 120.4
C11 C12 H12 120.4
C12 C13 C8 120.8(3)
C12 C13 H13 119.6
C8 C13 H13 119.6
C19 C14 C15 119.5(3)
C19 C14 P1 120.3(2)
C15 C14 P1 120.0(2)
C16 C15 C14 119.9(3)
C16 C15 H15 120.1
C14 C15 H15 120.1
C17 C16 C15 120.1(3)
C17 C16 H16 120.0
C15 C16 H16 120.0
C18 C17 C16 119.9(3)
C18 C17 H17 120.1
C16 C17 H17 120.1
C17 C18 C19 120.9(3)
C17 C18 H18 119.5
C19 C18 H18 119.5
C14 C19 C18 119.7(3)
C14 C19 H19 120.1
C18 C19 H19 120.1

loop_
_geom_bond_atom_site_label_1
_geom_bond_atom_site_label_2
_geom_bond_distance
P1 C8 1.799(3)
P1 C14 1.806(3)
P1 C1 1.819(3)
P1 S1 1.9397(11)
C1 C2 1.499(4)
C1 H1A 0.9700
C1 H1B 0.9700
C2 C3 1.374(4)
C2 C7 1.377(5)
C3 C4 1.382(4)
C3 H3 0.9300
C4 C5 1.351(5)
C4 H4 0.9300
C5 C6 1.371(5)
C5 H5 0.9300
C6 C7 1.364(5)
C6 H6 0.9300
C7 H7 0.9300
C8 C9 1.366(4)
C8 C13 1.377(5)
C9 C10 1.379(5)
C9 H9 0.9300
C10 C11 1.356(6)
C10 H10 0.9300
C11 C12 1.377(6)
C11 H11 0.9300
C12 C13 1.366(5)
C12 H12 0.9300
C13 H13 0.9300
C14 C19 1.369(4)
C14 C15 1.376(4)
C15 C16 1.375(4)
C15 H15 0.9300
C16 C17 1.364(5)
C16 H16 0.9300
C17 C18 1.353(5)
C17 H17 0.9300
C18 C19 1.371(4)
C18 H18 0.9300
C19 H19 0.9300

loop_
_geom_torsion_atom_site_label_1
_geom_torsion_atom_site_label_2
_geom_torsion_atom_site_label_3
_geom_torsion_atom_site_label_4
_geom_torsion
C8 P1 C1 C2 -63.0(3)
C14 P1 C1 C2 -174.0(2)
S1 P1 C1 C2 62.4(3)
P1 C1 C2 C3 -91.7(3)
P1 C1 C2 C7 88.4(3)
C7 C2 C3 C4 0.4(4)
C1 C2 C3 C4 -179.6(3)
C2 C3 C4 C5 -0.1(4)
C3 C4 C5 C6 0.0(5)
C4 C5 C6 C7 -0.3(6)
C5 C6 C7 C2 0.6(6)
C3 C2 C7 C6 -0.6(5)
C1 C2 C7 C6 179.3(3)
C14 P1 C8 C9 -138.3(3)
C1 P1 C8 C9 111.1(3)
S1 P1 C8 C9 -13.3(3)
C14 P1 C8 C13 46.7(3)
C1 P1 C8 C13 -63.9(3)
S1 P1 C8 C13 171.8(2)
C13 C8 C9 C10 1.7(5)
P1 C8 C9 C10 -173.3(3)
C8 C9 C10 C11 -1.4(6)
C9 C10 C11 C12 0.1(7)
C10 C11 C12 C13 0.8(6)
C11 C12 C13 C8 -0.5(6)
C9 C8 C13 C12 -0.8(5)
P1 C8 C13 C12 174.2(3)
C8 P1 C14 C19 -150.6(3)
C1 P1 C14 C19 -40.9(3)
S1 P1 C14 C19 83.1(3)
C8 P1 C14 C15 33.6(3)
C1 P1 C14 C15 143.3(3)
S1 P1 C14 C15 -92.7(3)
C19 C14 C15 C16 0.5(5)
P1 C14 C15 C16 176.4(3)
C14 C15 C16 C17 -0.6(6)
C15 C16 C17 C18 0.7(6)
C16 C17 C18 C19 -0.6(6)
C15 C14 C19 C18 -0.5(5)
P1 C14 C19 C18 -176.3(2)
C17 C18 C19 C14 0.5(5)
